data_1561498
loop_
_publ_author_name
'Yohannan, Jinu P.'
'Vidyasagar, Kanamaluru'

_publ_section_title
;
 Syntheses and structural characterization of non-centrosymmetric
 Na2M2M'S6 (M, M&#x2032;=Ga, In, Si, Ge, Sn, Zn, Cd) sulfides
;
_journal_name_full 'Journal of Solid State Chemistry'
_journal_page_first 147
_journal_page_last 155
_journal_paper_doi 10.1016/j.jssc.2016.03.026
_journal_volume 238
_journal_year 2016
_chemical_formula_sum 'Ga2 Na2 S6 Sn'
_chemical_formula_weight 496.53
_space_group_IT_number 43
_space_group_name_Hall 'F 2 -2d'
_space_group_name_H-M_alt 'F d d 2'
_symmetry_cell_setting orthorhombic
_symmetry_space_group_name_Hall 'F 2 -2d'
_symmetry_space_group_name_H-M 'F d d 2'
_atom_sites_solution_primary direct
_atom_sites_solution_secondary difmap
_audit_creation_method SHELXL-97
_cell_angle_alpha 90.00
_cell_angle_beta 90.00
_cell_angle_gamma 90.00
_cell_formula_units_Z 8
_cell_length_a 12.7376(13)
_cell_length_b 23.142(2)
_cell_length_c 7.2822(10)
_cell_measurement_reflns_used 674
_cell_measurement_temperature 293(2)
_cell_measurement_theta_max 24.614
_cell_measurement_theta_min 3.341
_cell_volume 2146.6(4)
_computing_cell_refinement APEXII,Bruker,2004
_computing_data_collection APEXII,Bruker,2004
_computing_data_reduction SAINT,Bruker,2004
_computing_molecular_graphics 'ORTEP-3 (Farrugia, 1997)'
_computing_publication_material 'SHELXL-97 (Sheldrick, 1997)'
_computing_structure_refinement 'SHELXL-97 (Sheldrick, 1997)'
_computing_structure_solution 'SHELXS-97 (Sheldrick, 1997)'
_diffrn_ambient_temperature 293(2)
_diffrn_measured_fraction_theta_full 0.999
_diffrn_measured_fraction_theta_max 0.999
_diffrn_measurement_device_type 'Bruker ApexII ccd area detector'
_diffrn_measurement_method 'phi and omega scans'
_diffrn_radiation_monochromator graphite
_diffrn_radiation_source 'fine-focus sealed tube'
_diffrn_radiation_type MoK\a
_diffrn_radiation_wavelength 0.71073
_diffrn_reflns_av_R_equivalents 0.0474
_diffrn_reflns_av_sigmaI/netI 0.0745
_diffrn_reflns_limit_h_max 17
_diffrn_reflns_limit_h_min -15
_diffrn_reflns_limit_k_max 31
_diffrn_reflns_limit_k_min -21
_diffrn_reflns_limit_l_max 9
_diffrn_reflns_limit_l_min -9
_diffrn_reflns_number 3222
_diffrn_reflns_theta_full 28.76
_diffrn_reflns_theta_max 28.76
_diffrn_reflns_theta_min 3.34
_exptl_absorpt_coefficient_mu 8.473
_exptl_absorpt_correction_T_max 0.776
_exptl_absorpt_correction_T_min 0.607
_exptl_absorpt_correction_type multi-scan
_exptl_absorpt_process_details SADABS(Bruker,2004)
_exptl_crystal_colour yellow
_exptl_crystal_density_diffrn 3.073
_exptl_crystal_density_method 'not measured'
_exptl_crystal_description block
_exptl_crystal_F_000 1839
_exptl_crystal_size_max 0.06
_exptl_crystal_size_mid 0.05
_exptl_crystal_size_min 0.03
_refine_diff_density_max 1.114
_refine_diff_density_min -1.190
_refine_diff_density_rms 0.245
_refine_ls_abs_structure_details 'Flack H D (1983), Acta Cryst. A39, 876-881'
_refine_ls_abs_structure_Flack -0.03(4)
_refine_ls_extinction_coef 0.0001
_refine_ls_extinction_method SHELEXL
_refine_ls_goodness_of_fit_ref 1.031
_refine_ls_matrix_type full
_refine_ls_number_parameters 51
_refine_ls_number_reflns 1287
_refine_ls_number_restraints 1
_refine_ls_restrained_S_all 1.030
_refine_ls_R_factor_all 0.0565
_refine_ls_R_factor_gt 0.0405
_refine_ls_shift/su_max 0.000
_refine_ls_shift/su_mean 0.000
_refine_ls_structure_factor_coef Fsqd
_refine_ls_weighting_details 'calc w=1/[\s^2^(Fo^2^)+(0.0379P)^2^+0.0000P] where P=(Fo^2^+2Fc^2^)/3'
_refine_ls_weighting_scheme calc
_refine_ls_wR_factor_gt 0.0826
_refine_ls_wR_factor_ref 0.0916
_reflns_number_gt 1056
_reflns_number_total 1287
_reflns_threshold_expression >2sigma(I)
_cod_data_source_file JSSC-2016-238-147.cif
_cod_data_source_block Na2Ga2SnS6-alpha
_cod_original_sg_symbol_Hall F2-2d
_cod_original_sg_symbol_H-M Fdd2
_cod_database_code 1561498

loop_
_symmetry_equiv_pos_as_xyz
'x, y, z'
'-x, -y, z'
'-x+1/4, y+1/4, z+1/4'
'x+3/4, -y+3/4, z+1/4'
'x, y+1/2, z+1/2'
'-x, -y+1/2, z+1/2'
'-x+1/4, y+3/4, z+3/4'
'x+3/4, -y+5/4, z+3/4'
'x+1/2, y, z+1/2'
'-x+1/2, -y, z+1/2'
'-x+3/4, y+1/4, z+3/4'
'x+5/4, -y+3/4, z+3/4'
'x+1/2, y+1/2, z'
'-x+1/2, -y+1/2, z'
'-x+3/4, y+3/4, z+1/4'
'x+5/4, -y+5/4, z+1/4'

loop_
_atom_site_label
_atom_site_type_symbol
_atom_site_fract_x
_atom_site_fract_y
_atom_site_fract_z
_atom_site_U_iso_or_equiv
_atom_site_adp_type
_atom_site_occupancy
_atom_site_symmetry_multiplicity
_atom_site_calc_flag
_atom_site_refinement_flags
_atom_site_disorder_assembly
_atom_site_disorder_group
Ga1 Ga 0.11767(6) 0.11453(3) 0.69190(11) 0.0160(2) Uani 0.67 1 d P . .
Sn1 Sn 0.11767(6) 0.11453(3) 0.69190(11) 0.0160(2) Uani 0.33 1 d P . .
Ga2 Ga 0.0000 0.0000 0.4133(2) 0.0236(3) Uani 0.67 2 d SP . .
Sn2 Sn 0.0000 0.0000 0.4133(2) 0.0236(3) Uani 0.33 2 d SP . .
S1 S 0.2059(2) 0.17259(9) 0.4830(4) 0.0238(6) Uani 1 1 d . . .
S2 S 0.1926(2) 0.11325(10) 0.9853(4) 0.0252(6) Uani 1 1 d . . .
S3 S 0.14432(19) 0.02013(9) 0.5922(4) 0.0250(6) Uani 1 1 d . . .
Na1 Na 0.0802(4) 0.2017(2) 0.1628(8) 0.0658(16) Uani 1 1 d . . .

loop_
_atom_site_aniso_label
_atom_site_aniso_U_11
_atom_site_aniso_U_22
_atom_site_aniso_U_33
_atom_site_aniso_U_23
_atom_site_aniso_U_13
_atom_site_aniso_U_12
Ga1 0.0115(3) 0.0161(3) 0.0204(4) -0.0017(4) -0.0018(4) -0.0012(3)
Sn1 0.0115(3) 0.0161(3) 0.0204(4) -0.0017(4) -0.0018(4) -0.0012(3)
Ga2 0.0240(6) 0.0194(5) 0.0273(8) 0.000 0.000 -0.0010(5)
Sn2 0.0240(6) 0.0194(5) 0.0273(8) 0.000 0.000 -0.0010(5)
S1 0.0266(13) 0.0228(11) 0.0220(14) -0.0032(10) 0.0050(11) -0.0020(9)
S2 0.0181(12) 0.0339(12) 0.0234(14) 0.0046(11) 0.0002(12) -0.0002(10)
S3 0.0213(12) 0.0166(10) 0.0372(16) -0.0031(11) -0.0076(12) 0.0003(10)
Na1 0.057(3) 0.105(4) 0.036(3) 0.013(3) 0.012(3) 0.042(3)

loop_
_atom_type_symbol
_atom_type_description
_atom_type_scat_dispersion_real
_atom_type_scat_dispersion_imag
_atom_type_scat_source
Na Na 0.0360 0.0250 'International Tables Vol C Tables 4.2.6.8 and 6.1.1.4'
S S 0.1250 0.1230 'International Tables Vol C Tables 4.2.6.8 and 6.1.1.4'
Ga Ga 0.2310 1.6080 'International Tables Vol C Tables 4.2.6.8 and 6.1.1.4'
Sn Sn -0.6540 1.4250 'International Tables Vol C Tables 4.2.6.8 and 6.1.1.4'

loop_
_geom_angle_atom_site_label_1
_geom_angle_atom_site_label_2
_geom_angle_atom_site_label_3
_geom_angle
_geom_angle_site_symmetry_1
_geom_angle_site_symmetry_3
S2 Ga1 S1 115.36(9) 8_444 .
S2 Ga1 S3 113.10(9) 8_444 .
S1 Ga1 S3 105.58(9) . .
S2 Ga1 S2 105.77(11) 8_444 .
S1 Ga1 S2 114.11(9) . .
S3 Ga1 S2 102.32(10) . .
S2 Sn1 S1 115.36(9) 8_444 .
S2 Sn1 S3 113.10(9) 8_444 .
S1 Sn1 S3 105.58(9) . .
S2 Sn1 S2 105.77(11) 8_444 .
S1 Sn1 S2 114.11(9) . .
S3 Sn1 S2 102.32(10) . .
S2 Sn1 Na1 150.43(11) 8_444 16_445
S1 Sn1 Na1 61.79(10) . 16_445
S3 Sn1 Na1 48.40(10) . 16_445
S2 Sn1 Na1 101.36(11) . 16_445
S1 Ga2 S1 110.08(14) 7_544 8_444
S1 Ga2 S3 106.67(8) 7_544 .
S1 Ga2 S3 111.24(9) 8_444 .
S1 Ga2 S3 111.24(9) 7_544 2
S1 Ga2 S3 106.67(8) 8_444 2
S3 Ga2 S3 111.00(16) . 2
S1 Sn2 S1 110.08(14) 7_544 8_444
S1 Sn2 S3 106.67(8) 7_544 .
S1 Sn2 S3 111.24(9) 8_444 .
S1 Sn2 S3 111.24(9) 7_544 2
S1 Sn2 S3 106.67(8) 8_444 2
S3 Sn2 S3 111.00(16) . 2
Sn2 S1 Ga2 0.00(6) 3 3
Sn2 S1 Ga1 101.30(11) 3 .
Ga2 S1 Ga1 101.30(11) 3 .
Sn2 S1 Sn1 101.30(11) 3 .
Ga2 S1 Sn1 101.30(11) 3 .
Ga1 S1 Sn1 0.00(5) . .
Sn2 S1 Na1 114.43(15) 3 .
Ga2 S1 Na1 114.43(15) 3 .
Ga1 S1 Na1 113.17(15) . .
Sn1 S1 Na1 113.17(15) . .
Sn2 S1 Na1 130.39(14) 3 16_445
Ga2 S1 Na1 130.39(14) 3 16_445
Ga1 S1 Na1 80.24(11) . 16_445
Sn1 S1 Na1 80.24(11) . 16_445
Na1 S1 Na1 109.84(19) . 16_445
Sn1 S2 Ga1 0.000(10) 16_445 16_445
Sn1 S2 Ga1 105.43(11) 16_445 .
Ga1 S2 Ga1 105.43(11) 16_445 .
Sn1 S2 Sn1 105.43(11) 16_445 .
Ga1 S2 Sn1 105.43(11) 16_445 .
Ga1 S2 Sn1 0.00(3) . .
Sn1 S2 Na1 113.10(16) 16_445 1_556
Ga1 S2 Na1 113.10(16) 16_445 1_556
Ga1 S2 Na1 101.70(15) . 1_556
Sn1 S2 Na1 101.70(15) . 1_556
Sn2 S3 Ga2 0.0 . .
Sn2 S3 Ga1 104.49(9) . .
Ga2 S3 Ga1 104.49(9) . .
Sn2 S3 Sn1 104.49(9) . .
Ga2 S3 Sn1 104.49(9) . .
Ga1 S3 Sn1 0.00(5) . .
Sn2 S3 Na1 117.47(17) . 16_445
Ga2 S3 Na1 117.47(17) . 16_445
Ga1 S3 Na1 92.89(14) . 16_445
Sn1 S3 Na1 92.89(14) . 16_445
Sn2 S3 Na1 116.35(14) . 7_545
Ga2 S3 Na1 116.35(14) . 7_545
Ga1 S3 Na1 106.51(16) . 7_545
Sn1 S3 Na1 106.51(16) . 7_545
Na1 S3 Na1 114.82(13) 16_445 7_545
S3 Na1 S2 145.1(2) 8_444 1_554
S3 Na1 S3 110.65(17) 8_444 3_554
S2 Na1 S3 88.28(18) 1_554 3_554
S3 Na1 S1 98.4(2) 8_444 .
S2 Na1 S1 85.41(15) 1_554 .
S3 Na1 S1 136.5(2) 3_554 .
S3 Na1 S1 74.04(15) 8_444 8_444
S2 Na1 S1 71.56(14) 1_554 8_444
S3 Na1 S1 131.6(2) 3_554 8_444
S1 Na1 S1 86.48(15) . 8_444
S3 Na1 Sn1 38.71(9) 8_444 8_444
S2 Na1 Sn1 108.80(18) 1_554 8_444
S3 Na1 Sn1 139.72(19) 3_554 8_444
S1 Na1 Sn1 82.35(15) . 8_444
S1 Na1 Sn1 37.97(8) 8_444 8_444

loop_
_geom_bond_atom_site_label_1
_geom_bond_atom_site_label_2
_geom_bond_distance
_geom_bond_site_symmetry_2
Ga1 S2 2.310(3) 8_444
Ga1 S1 2.320(3) .
Ga1 S3 2.327(2) .
Ga1 S2 2.340(3) .
Sn1 S2 2.310(3) 8_444
Sn1 S1 2.320(3) .
Sn1 S3 2.327(2) .
Sn1 S2 2.340(3) .
Sn1 Na1 3.716(6) 16_445
Ga2 S1 2.291(2) 7_544
Ga2 S1 2.291(2) 8_444
Ga2 S3 2.301(3) .
Ga2 S3 2.301(3) 2
Sn2 S1 2.291(2) 7_544
Sn2 S1 2.291(2) 8_444
Sn2 S3 2.301(3) .
Sn2 S3 2.301(3) 2
S1 Sn2 2.291(2) 3
S1 Ga2 2.291(2) 3
S1 Na1 2.907(6) .
S1 Na1 3.323(6) 16_445
S2 Sn1 2.310(3) 16_445
S2 Ga1 2.310(3) 16_445
S2 Na1 2.812(6) 1_556
S3 Na1 2.782(6) 16_445
S3 Na1 2.840(7) 7_545
Na1 S3 2.782(6) 8_444
Na1 S2 2.812(6) 1_554
Na1 S3 2.840(7) 3_554
Na1 S1 3.323(6) 8_444
Na1 Sn1 3.716(6) 8_444
